data_2012031
loop_
_publ_author_name
'Davison, Jo C.'
'Foreman, Mark R. St.-J.'
'Howie, R. Alan'
'Plater, M. John'
'Skakle, Janet M.S.'

_publ_section_title
;
 A new polymorph, form <i>C</i>, of
 [1,2-bis(diphenylphosphino)ethane]dichloronickel(II)
;
_journal_issue 6
_journal_name_full 'Acta Crystallographica Section C'
_journal_page_first 690
_journal_page_last 693
_journal_paper_doi 10.1107/S0108270101003961
_journal_volume 57
_journal_year 2001
_chemical_formula_iupac '[NiCl2 (C26 H24 P2)]'
_chemical_formula_moiety 'C26 H24 Cl2 Ni P2'
_chemical_formula_sum 'C26 H24 Cl2 Ni P2'
_chemical_formula_weight 528.0
_chemical_name_systematic
;
 Dichloro[1,2-bis(diphenylphosphino)ethane]nickel(II) - form A at 150 K
;
_space_group_IT_number 14
_symmetry_cell_setting monoclinic
_symmetry_space_group_name_Hall '-P 2ybc'
_symmetry_space_group_name_H-M 'P 1 21/c 1'
_audit_creation_method SHELXL97
_cell_angle_alpha 90
_cell_angle_beta 98.7953(16)
_cell_angle_gamma 90
_cell_formula_units_Z 4
_cell_length_a 11.2779(3)
_cell_length_b 13.3386(4)
_cell_length_c 15.8739(5)
_cell_measurement_reflns_used 20644
_cell_measurement_temperature 150(2)
_cell_measurement_theta_max 27.5
_cell_measurement_theta_min 2.9
_cell_volume 2359.85(12)
_computing_cell_refinement 'DENZO and COLLECT'
_computing_data_collection 'DENZO (Otwinowski & Minor, 1997) and COLLECT (Hooft, 1998)'
_computing_data_reduction 'DENZO and COLLECT'
_computing_molecular_graphics 'Ortep3 for Windows (Farrugia, 1997)'
_computing_publication_material SHELXL97
_computing_structure_refinement 'SHELXL97 (Sheldrick, 1997)'
_computing_structure_solution 'SHELXS86 (Sheldrick, 1990)'
_diffrn_ambient_temperature 150(2)
_diffrn_detector_area_resol_mean 9.091
_diffrn_measured_fraction_theta_full .962
_diffrn_measured_fraction_theta_max .962
_diffrn_measurement_device_type Kappa-CCD
_diffrn_measurement_method '\f and \w scans'
_diffrn_radiation_monochromator graphite
_diffrn_radiation_source 'Enraf Nonius FR591 rotating anode'
_diffrn_radiation_type MoK\a
_diffrn_radiation_wavelength .71073
_diffrn_reflns_av_R_equivalents .042
_diffrn_reflns_av_sigmaI/netI .053
_diffrn_reflns_limit_h_max 14
_diffrn_reflns_limit_h_min -14
_diffrn_reflns_limit_k_max 17
_diffrn_reflns_limit_k_min -16
_diffrn_reflns_limit_l_max 20
_diffrn_reflns_limit_l_min -17
_diffrn_reflns_number 9650
_diffrn_reflns_theta_full 27.46
_diffrn_reflns_theta_max 27.5
_diffrn_reflns_theta_min 2.9
_diffrn_standards_decay_% none
_exptl_absorpt_coefficient_mu 1.197
_exptl_absorpt_correction_T_max .950
_exptl_absorpt_correction_T_min .706
_exptl_absorpt_correction_type multi-scan
_exptl_absorpt_process_details '(SORTAV; Blessing, 1995, 1997)'
_exptl_crystal_colour brown_yellow
_exptl_crystal_density_diffrn 1.486
_exptl_crystal_density_method 'not measured'
_exptl_crystal_description block
_exptl_crystal_F_000 1088
_exptl_crystal_size_max .20
_exptl_crystal_size_mid .15
_exptl_crystal_size_min .10
_refine_diff_density_max .71
_refine_diff_density_min -.54
_refine_ls_extinction_method none
_refine_ls_goodness_of_fit_ref 1.058
_refine_ls_hydrogen_treatment constr
_refine_ls_matrix_type full
_refine_ls_number_parameters 280
_refine_ls_number_reflns 5198
_refine_ls_number_restraints 0
_refine_ls_restrained_S_all 1.058
_refine_ls_R_factor_all .059
_refine_ls_R_factor_gt .042
_refine_ls_shift/su_max <0.001
_refine_ls_shift/su_mean .000
_refine_ls_structure_factor_coef Fsqd
_refine_ls_weighting_details 'calc w=1/[\s^2^(Fo^2^)+(0.0671P)^2^+0.0545P] where P=(Fo^2^+2Fc^2^)/3'
_refine_ls_weighting_scheme calc
_refine_ls_wR_factor_ref .117
_reflns_number_gt 4070
_reflns_number_total 5198
_reflns_threshold_expression >2\s(I)
_cod_data_source_file gg1036.cif
_cod_data_source_block A(150)
_cod_original_sg_symbol_H-M 'P 21/c'
_cod_database_code 2012031
_cod_database_fobs_code 2012031

loop_
_symmetry_equiv_pos_as_xyz
'x, y, z'
'x, -y+1/2, z+1/2'
'-x, -y, -z'
'-x, y-1/2, -z-1/2'

loop_
_atom_site_label
_atom_site_fract_x
_atom_site_fract_y
_atom_site_fract_z
_atom_site_U_iso_or_equiv
_atom_site_adp_type
_atom_site_calc_flag
_atom_site_refinement_flags
_atom_site_occupancy
_atom_site_disorder_assembly
_atom_site_disorder_group
_atom_site_type_symbol
Ni .12587(3) .22015(2) .205630(17) .02078(11) Uani d . 1 . . Ni
Cl1 .00827(6) .26607(5) .29716(4) .03211(17) Uani d . 1 . . Cl
Cl2 .28647(6) .20315(5) .30257(4) .03251(17) Uani d . 1 . . Cl
P1 -.02871(6) .21138(4) .10837(4) .01938(16) Uani d . 1 . . P
P2 .23140(6) .18286(5) .10808(4) .02161(16) Uani d . 1 . . P
C1 .0152(2) .14116(18) .01856(14) .0243(5) Uani d . 1 . . C
H1A .0218 .0688 .0322 .029 Uiso calc R 1 . . H
H1B -.0452 .1502 -.0331 .029 Uiso calc R 1 . . H
C2 .1355(2) .18237(19) .00392(14) .0242(5) Uani d . 1 . . C
H2A .1263 .2512 -.0195 .029 Uiso calc R 1 . . H
H2B .1708 .1395 -.0367 .029 Uiso calc R 1 . . H
C3 -.1398(2) .33733(19) -.01982(16) .0326(6) Uani d . 1 . . C
H3 -.1462 .2795 -.0551 .039 Uiso calc R 1 . . H
C4 -.1845(3) .4287(2) -.05265(18) .0414(7) Uani d . 1 . . C
H4 -.2208 .4334 -.1106 .050 Uiso calc R 1 . . H
C5 -.1761(2) .5120(2) -.00163(19) .0372(7) Uani d . 1 . . C
H5 -.2081 .5740 -.0242 .045 Uiso calc R 1 . . H
C6 -.1221(3) .5067(2) .08139(19) .0387(7) Uani d . 1 . . C
H6 -.1161 .5650 .1162 .046 Uiso calc R 1 . . H
C7 -.0760(2) .41594(18) .11475(17) .0321(6) Uani d . 1 . . C
H7 -.0375 .4124 .1722 .039 Uiso calc R 1 . . H
C8 -.0860(2) .33079(17) .06458(15) .0223(5) Uani d . 1 . . C
C9 -.2623(2) .1870(2) .14406(16) .0305(6) Uani d . 1 . . C
H9 -.2738 .2561 .1307 .037 Uiso calc R 1 . . H
C10 -.3546(3) .1312(2) .16905(18) .0381(7) Uani d . 1 . . C
H10 -.4295 .1622 .1727 .046 Uiso calc R 1 . . H
C11 -.3384(3) .0307(2) .18870(18) .0381(7) Uani d . 1 . . C
H11 -.4023 -.0072 .2053 .046 Uiso calc R 1 . . H
C12 -.2296(3) -.0145(2) .18430(17) .0348(6) Uani d . 1 . . C
H12 -.2188 -.0837 .1976 .042 Uiso calc R 1 . . H
C13 -.1368(2) .04049(18) .16066(16) .0290(6) Uani d . 1 . . C
H13 -.0612 .0095 .1593 .035 Uiso calc R 1 . . H
C14 -.1527(2) .14153(17) .13868(14) .0220(5) Uani d . 1 . . C
C15 .4070(2) .33062(19) .15635(17) .0310(6) Uani d . 1 . . C
H15 .3801 .3308 .2102 .037 Uiso calc R 1 . . H
C16 .4969(2) .3955(2) .14067(18) .0367(7) Uani d . 1 . . C
H16 .5323 .4396 .1844 .044 Uiso calc R 1 . . H
C17 .5354(2) .3970(2) .06276(18) .0361(7) Uani d . 1 . . C
H17 .5975 .4416 .0529 .043 Uiso calc R 1 . . H
C18 .4841(2) .3338(2) -.00121(17) .0345(6) Uani d . 1 . . C
H18 .5105 .3349 -.0552 .041 Uiso calc R 1 . . H
C19 .3937(2) .26838(19) .01345(16) .0289(6) Uani d . 1 . . C
H19 .3574 .2258 -.0311 .035 Uiso calc R 1 . . H
C20 .3558(2) .26465(18) .09234(15) .0247(5) Uani d . 1 . . C
C21 .2416(2) -.0095(2) .17806(17) .0315(6) Uani d . 1 . . C
H21 .1925 .0172 .2163 .038 Uiso calc R 1 . . H
C22 .2717(3) -.1096(2) .18212(17) .0359(7) Uani d . 1 . . C
H22 .2427 -.1518 .2227 .043 Uiso calc R 1 . . H
C23 .3436(3) -.1487(2) .12780(18) .0372(7) Uani d . 1 . . C
H23 .3664 -.2173 .1322 .045 Uiso calc R 1 . . H
C24 .3825(3) -.0890(2) .06739(19) .0406(7) Uani d . 1 . . C
H24 .4301 -.1167 .0287 .049 Uiso calc R 1 . . H
C25 .3525(2) .01224(19) .06254(17) .0334(6) Uani d . 1 . . C
H25 .3802 .0535 .0208 .040 Uiso calc R 1 . . H
C26 .2825(2) .05310(18) .11831(14) .0237(5) Uani d . 1 . . C

loop_
_atom_site_aniso_label
_atom_site_aniso_U_11
_atom_site_aniso_U_22
_atom_site_aniso_U_33
_atom_site_aniso_U_12
_atom_site_aniso_U_13
_atom_site_aniso_U_23
Ni .0267(2) .01972(19) .01563(18) .00147(12) .00224(13) -.00248(12)
Cl1 .0376(4) .0391(4) .0209(3) .0012(3) .0082(3) -.0078(3)
Cl2 .0364(4) .0371(4) .0216(3) .0029(3) -.0033(3) .0010(3)
P1 .0255(4) .0141(3) .0183(3) .0019(2) .0026(3) -.0016(2)
P2 .0266(3) .0201(3) .0180(3) .0041(3) .0029(2) -.0003(3)
C1 .0349(14) .0170(12) .0199(11) .0033(10) .0011(10) -.0046(10)
C2 .0320(14) .0234(13) .0174(11) .0083(11) .0041(10) -.0025(10)
C3 .0409(16) .0228(13) .0322(14) .0019(12) -.0007(12) .0011(11)
C4 .0484(19) .0334(16) .0390(16) .0042(14) -.0038(14) .0115(13)
C5 .0358(16) .0212(13) .0564(18) .0063(12) .0125(14) .0154(13)
C6 .0531(19) .0176(13) .0484(18) .0049(12) .0175(14) -.0021(13)
C7 .0455(17) .0219(13) .0298(14) .0024(12) .0081(12) -.0023(11)
C8 .0256(13) .0146(11) .0280(13) .0027(9) .0078(10) .0041(10)
C9 .0332(15) .0249(13) .0329(14) .0049(11) .0029(11) .0065(11)
C10 .0283(15) .0367(16) .0498(17) .0036(12) .0070(13) .0082(14)
C11 .0328(16) .0364(16) .0454(16) -.0082(13) .0072(13) .0131(13)
C12 .0466(18) .0212(13) .0373(15) -.0031(12) .0086(13) .0096(12)
C13 .0303(14) .0214(13) .0353(14) .0040(11) .0056(11) .0027(11)
C14 .0276(13) .0189(12) .0189(11) -.0016(10) .0019(10) .0004(10)
C15 .0358(15) .0279(14) .0301(14) .0014(12) .0071(11) -.0037(11)
C16 .0350(16) .0341(16) .0405(16) -.0020(13) .0037(13) -.0013(13)
C17 .0290(15) .0293(15) .0507(17) .0024(12) .0083(13) .0101(13)
C18 .0391(16) .0310(15) .0356(15) .0052(13) .0134(12) .0090(13)
C19 .0325(15) .0266(14) .0280(14) .0055(11) .0055(11) .0028(11)
C20 .0253(13) .0221(13) .0263(13) .0060(10) .0032(10) .0025(10)
C21 .0382(16) .0285(14) .0289(13) .0054(12) .0091(11) .0025(12)
C22 .0449(17) .0292(15) .0334(14) -.0003(13) .0054(13) .0099(12)
C23 .0429(17) .0180(13) .0491(17) .0033(12) .0018(14) -.0026(12)
C24 .0450(18) .0280(15) .0524(18) .0078(13) .0196(15) -.0082(14)
C25 .0345(15) .0259(14) .0430(16) -.0012(12) .0163(13) .0007(12)
C26 .0272(13) .0195(12) .0237(12) .0041(10) .0014(10) .0001(10)

loop_
_atom_type_symbol
_atom_type_description
_atom_type_scat_dispersion_real
_atom_type_scat_dispersion_imag
_atom_type_scat_source
C C .0033 .0016 'International Tables Vol C Tables 4.2.6.8 and 6.1.1.4'
H H .0000 .0000 'International Tables Vol C Tables 4.2.6.8 and 6.1.1.4'
Cl Cl .1484 .1585 'International Tables Vol C Tables 4.2.6.8 and 6.1.1.4'
Ni Ni .3393 1.1124 'International Tables Vol C Tables 4.2.6.8 and 6.1.1.4'
P P .1023 .0942 'International Tables Vol C Tables 4.2.6.8 and 6.1.1.4'

loop_
_geom_angle_atom_site_label_1
_geom_angle_atom_site_label_2
_geom_angle_atom_site_label_3
_geom_angle
P1 Ni P2 86.99(2)
P1 Ni Cl1 89.13(3)
P2 Ni Cl1 175.09(3)
P1 Ni Cl2 170.87(3)
P2 Ni Cl2 89.58(3)
Cl1 Ni Cl2 94.69(3)
C14 P1 C8 108.04(11)
C14 P1 C1 104.80(11)
C8 P1 C1 105.82(11)
C14 P1 Ni 114.40(8)
C8 P1 Ni 115.43(8)
C1 P1 Ni 107.48(8)
C26 P2 C20 109.92(11)
C26 P2 C2 102.24(11)
C20 P2 C2 103.81(11)
C26 P2 Ni 110.95(8)
C20 P2 Ni 118.82(8)
C2 P2 Ni 109.59(8)
C2 C1 P1 106.75(16)
C2 C1 H1A 110.4
P1 C1 H1A 110.4
C2 C1 H1B 110.4
P1 C1 H1B 110.4
H1A C1 H1B 108.6
C1 C2 P2 106.37(16)
C1 C2 H2A 110.5
P2 C2 H2A 110.5
C1 C2 H2B 110.5
P2 C2 H2B 110.5
H2A C2 H2B 108.6
C8 C3 C4 119.9(2)
C8 C3 H3 120.1
C4 C3 H3 120.1
C5 C4 C3 120.1(3)
C5 C4 H4 119.9
C3 C4 H4 119.9
C6 C5 C4 120.5(2)
C6 C5 H5 119.7
C4 C5 H5 119.7
C5 C6 C7 119.9(3)
C5 C6 H6 120.1
C7 C6 H6 120.1
C8 C7 C6 120.2(2)
C8 C7 H7 119.9
C6 C7 H7 119.9
C7 C8 C3 119.4(2)
C7 C8 P1 120.48(19)
C3 C8 P1 120.16(18)
C10 C9 C14 119.8(2)
C10 C9 H9 120.1
C14 C9 H9 120.1
C11 C10 C9 120.4(3)
C11 C10 H10 119.8
C9 C10 H10 119.8
C12 C11 C10 120.1(3)
C12 C11 H11 119.9
C10 C11 H11 119.9
C13 C12 C11 120.0(2)
C13 C12 H12 120.0
C11 C12 H12 120.0
C12 C13 C14 120.5(2)
C12 C13 H13 119.7
C14 C13 H13 119.7
C9 C14 C13 119.2(2)
C9 C14 P1 121.53(19)
C13 C14 P1 119.26(19)
C16 C15 C20 119.6(2)
C16 C15 H15 120.2
C20 C15 H15 120.2
C17 C16 C15 120.8(3)
C17 C16 H16 119.6
C15 C16 H16 119.6
C16 C17 C18 120.0(3)
C16 C17 H17 120.0
C18 C17 H17 120.0
C17 C18 C19 119.8(2)
C17 C18 H18 120.1
C19 C18 H18 120.1
C20 C19 C18 120.7(3)
C20 C19 H19 119.7
C18 C19 H19 119.7
C19 C20 C15 118.9(2)
C19 C20 P2 119.7(2)
C15 C20 P2 121.12(19)
C22 C21 C26 120.5(2)
C22 C21 H21 119.8
C26 C21 H21 119.8
C23 C22 C21 120.3(3)
C23 C22 H22 119.8
C21 C22 H22 119.8
C24 C23 C22 120.1(2)
C24 C23 H23 120.0
C22 C23 H23 120.0
C23 C24 C25 120.1(3)
C23 C24 H24 119.9
C25 C24 H24 119.9
C26 C25 C24 120.3(2)
C26 C25 H25 119.9
C24 C25 H25 119.9
C25 C26 C21 118.7(2)
C25 C26 P2 121.32(19)
C21 C26 P2 119.72(18)

loop_
_geom_bond_atom_site_label_1
_geom_bond_atom_site_label_2
_geom_bond_site_symmetry_2
_geom_bond_distance
_geom_bond_publ_flag
Ni P1 . 2.1479(7) ?
Ni P2 . 2.1507(7) ?
Ni Cl1 . 2.1987(7) ?
Ni Cl2 . 2.2017(7) ?
P1 C14 . 1.806(2) ?
P1 C8 . 1.817(2) ?
P1 C1 . 1.836(2) ?
P2 C26 . 1.824(2) ?
P2 C20 . 1.824(3) ?
P2 C2 . 1.832(2) ?
C1 C2 . 1.515(3) ?
C1 H1A . .9900 ?
C1 H1B . .9900 ?
C2 H2A . .9900 ?
C2 H2B . .9900 ?
C3 C8 . 1.387(3) ?
C3 C4 . 1.389(4) ?
C3 H3 . .9500 ?
C4 C5 . 1.370(4) ?
C4 H4 . .9500 ?
C5 C6 . 1.366(4) ?
C5 H5 . .9500 ?
C6 C7 . 1.390(4) ?
C6 H6 . .9500 ?
C7 C8 . 1.382(3) ?
C7 H7 . .9500 ?
C9 C10 . 1.387(4) ?
C9 C14 . 1.390(3) ?
C9 H9 . .9500 ?
C10 C11 . 1.381(4) ?
C10 H10 . .9500 ?
C11 C12 . 1.378(4) ?
C11 H11 . .9500 ?
C12 C13 . 1.377(4) ?
C12 H12 . .9500 ?
C13 C14 . 1.397(3) ?
C13 H13 . .9500 ?
C15 C16 . 1.384(4) ?
C15 C20 . 1.400(4) ?
C15 H15 . .9500 ?
C16 C17 . 1.372(4) ?
C16 H16 . .9500 ?
C17 C18 . 1.377(4) ?
C17 H17 . .9500 ?
C18 C19 . 1.388(4) ?
C18 H18 . .9500 ?
C19 C20 . 1.384(4) ?
C19 H19 . .9500 ?
C21 C22 . 1.377(4) ?
C21 C26 . 1.394(3) ?
C21 H21 . .9500 ?
C22 C23 . 1.374(4) ?
C22 H22 . .9500 ?
C23 C24 . 1.369(4) ?
C23 H23 . .9500 ?
C24 C25 . 1.391(4) ?
C24 H24 . .9500 ?
C25 C26 . 1.385(3) ?
C25 H25 . .9500 ?

loop_
_geom_torsion_atom_site_label_1
_geom_torsion_atom_site_label_2
_geom_torsion_atom_site_label_3
_geom_torsion_atom_site_label_4
_geom_torsion
P2 Ni P1 C14 133.90(9)
Cl1 Ni P1 C14 -49.11(9)
P2 Ni P1 C8 -99.80(9)
Cl1 Ni P1 C8 77.19(9)
P2 Ni P1 C1 17.99(9)
Cl1 Ni P1 C1 -165.02(9)
P1 Ni P2 C26 -105.03(9)
Cl2 Ni P2 C26 66.50(9)
P1 Ni P2 C20 126.14(9)
Cl2 Ni P2 C20 -62.33(9)
P1 Ni P2 C2 7.13(9)
Cl2 Ni P2 C2 178.66(9)
C14 P1 C1 C2 -167.27(16)
C8 P1 C1 C2 78.67(18)
Ni P1 C1 C2 -45.18(17)
P1 C1 C2 P2 49.90(18)
C26 P2 C2 C1 81.44(17)
C20 P2 C2 C1 -164.21(16)
Ni P2 C2 C1 -36.30(17)
C8 C3 C4 C5 -.5(4)
C3 C4 C5 C6 1.2(4)
C4 C5 C6 C7 -.5(4)
C5 C6 C7 C8 -.9(4)
C6 C7 C8 C3 1.5(4)
C6 C7 C8 P1 -178.7(2)
C4 C3 C8 C7 -.9(4)
C4 C3 C8 P1 179.4(2)
C14 P1 C8 C7 97.8(2)
C1 P1 C8 C7 -150.4(2)
Ni P1 C8 C7 -31.7(2)
C14 P1 C8 C3 -82.4(2)
C1 P1 C8 C3 29.4(2)
Ni P1 C8 C3 148.08(19)
C14 C9 C10 C11 .1(4)
C9 C10 C11 C12 .6(4)
C10 C11 C12 C13 .3(4)
C11 C12 C13 C14 -1.8(4)
C10 C9 C14 C13 -1.5(4)
C10 C9 C14 P1 -178.8(2)
C12 C13 C14 C9 2.4(4)
C12 C13 C14 P1 179.79(19)
C8 P1 C14 C9 -13.5(2)
C1 P1 C14 C9 -126.0(2)
Ni P1 C14 C9 116.57(19)
C8 P1 C14 C13 169.21(19)
C1 P1 C14 C13 56.7(2)
Ni P1 C14 C13 -60.7(2)
C20 C15 C16 C17 .9(4)
C15 C16 C17 C18 .3(4)
C16 C17 C18 C19 -.2(4)
C17 C18 C19 C20 -1.2(4)
C18 C19 C20 C15 2.4(4)
C18 C19 C20 P2 176.75(19)
C16 C15 C20 C19 -2.2(4)
C16 C15 C20 P2 -176.5(2)
C26 P2 C20 C19 76.5(2)
C2 P2 C20 C19 -32.3(2)
Ni P2 C20 C19 -154.24(17)
C26 P2 C20 C15 -109.3(2)
C2 P2 C20 C15 142.0(2)
Ni P2 C20 C15 20.0(2)
C26 C21 C22 C23 .7(4)
C21 C22 C23 C24 -2.1(4)
C22 C23 C24 C25 2.0(5)
C23 C24 C25 C26 -.5(4)
C24 C25 C26 C21 -1.0(4)
C24 C25 C26 P2 -174.9(2)
C22 C21 C26 C25 .9(4)
C22 C21 C26 P2 174.9(2)
C20 P2 C26 C25 -46.3(2)
C2 P2 C26 C25 63.5(2)
Ni P2 C26 C25 -179.76(19)
C20 P2 C26 C21 139.8(2)
C2 P2 C26 C21 -110.4(2)
Ni P2 C26 C21 6.4(2)
